data_1563637
loop_
_publ_author_name
'Zubkov, Vladimir G.'
'Tarakina, Nadezda V.'
'Leonidov, Ivan I.'
'Tyutyunnik, Alexander P.'
'Surat, Ludmila L.'
'Melkozerova, Marina A.'
'Zabolotskaya, Elena V.'
'Kellerman, Dina G.'

_publ_section_title
;
 Synthesis and crystal structure of Ln2M2+Ge4O12, Ln=rare-earth element or
 Y; M=Ca, Mn, Zn
;
_journal_issue 5
_journal_name_full 'Journal of Solid State Chemistry'
_journal_page_first 1186
_journal_page_last 1193
_journal_paper_doi 10.1016/j.jssc.2010.03.027
_journal_volume 183
_journal_year 2010
_chemical_formula_sum 'Ge2 O7 Tm2'
_chemical_formula_weight 595.04
_space_group_IT_number 92
_space_group_name_Hall 'P 4abw 2nw'
_space_group_name_H-M_alt 'P 41 21 2'
_symmetry_cell_setting tetragonal
_symmetry_space_group_name_H-M 'P 41 21 2'
_cell_angle_alpha 90.0
_cell_angle_beta 90.0
_cell_angle_gamma 90.0
_cell_formula_units_Z 4
_cell_length_a 6.76415(18)
_cell_length_b 6.76415
_cell_length_c 12.2892(6)
_cell_volume 562.28(3)
_diffrn_radiation_polarisn_ratio 0.8
_diffrn_radiation_probe x-ray
_diffrn_radiation_wavelength 1.54056
_exptl_absorpt_correction_T_max 7.19854
_exptl_absorpt_correction_T_min 2.53486
_exptl_absorpt_process_details
;   GSAS Absorption/surface roughness correction: function number 4
 Flat plate transmission absorption correction
Terms =    -0.60008         0.0000    
Correction is refined.
;
_pd_calc_method 'Rietveld Refinement'
_pd_meas_2theta_range_inc 0.02
_pd_meas_2theta_range_max 119.98
_pd_meas_2theta_range_min 5.0
_pd_meas_number_of_points 5750
_pd_proc_2theta_range_inc 0.02
_pd_proc_2theta_range_max 119.94002
_pd_proc_2theta_range_min 4.96002
_pd_proc_info_datetime 2010-02-27T12:19:49
_pd_proc_ls_background_function
;   GSAS Background function number 1 with 36 terms.
 Shifted Chebyshev function of 1st kind
      1:    2344.89     2:   -1723.64     3:    966.516     4:   -491.033    
      5:    113.355     6:    19.1886     7:   -55.8367     8:    31.7124    
      9:   -3.91557    10:   -28.6565    11:    24.0086    12:    7.46059    
     13:   -21.8846    14:    17.7881    15:   -3.84939    16:   -10.1489    
     17:    34.7978    18:   -25.1807    19:    6.61681    20:    21.3075    
     21:   -23.1767    22:    36.8867    23:   -20.4293    24:    4.29849    
     25:    15.4355    26:   -22.2083    27:    25.4699    28:   -15.1705    
     29:    5.80032    30:    12.5143    31:   -17.4617    32:    12.9886    
     33:   -4.86856    34:   -12.6641    35:    12.4290    36:   -9.25685    
;
_pd_proc_ls_prof_R_factor 0.0195
_pd_proc_ls_prof_wR_expected 0.0194
_pd_proc_ls_prof_wR_factor 0.0258
_pd_proc_number_of_points 5750
_refine_ls_R_Fsqd_factor 0.01942
_reflns_d_resolution_high 0.891
_reflns_d_resolution_low 6.962
_reflns_limit_h_max 11
_reflns_limit_h_min 0
_reflns_limit_k_max 7
_reflns_limit_k_min 0
_reflns_limit_l_max 14
_reflns_limit_l_min 0
_reflns_number_total 488
_cod_data_source_file TM2MNGE4O12.cif
_cod_data_source_block TM2MNGE4O12_phase_2
_cod_depositor_comments
;
The following automatic conversions were performed:

data item '_geom_angle_publ_flag' value 'N' was changed to 'n' in
accordance with the built-in table derived from the CIF Core
dictionary named 'cif_core.dic' version 2.4.5 last updated on
2014-11-21 (40 times).

data item '_geom_bond_publ_flag' value 'N' was changed to 'n' in
accordance with the built-in table derived from the CIF Core
dictionary named 'cif_core.dic' version 2.4.5 last updated on
2014-11-21 (30 times).

Automatic conversion script
Id: cif_fix_values 8369 2020-08-20 11:38:08Z andrius 
;
_cod_original_cell_volume 562.276(34)
_cod_database_code 1563637
_gsas_exptl_extinct_corr_t_min 1.00000
_gsas_exptl_extinct_corr_t_max 1.00000

loop_
_symmetry_equiv_pos_site_id
_symmetry_equiv_pos_as_xyz
1 +x,+y,+z
2 -y+1/2,+x+1/2,+z+1/4
3 -x,-y,+z+1/2
4 +y+1/2,-x+1/2,+z+3/4
5 -x+1/2,+y+1/2,-z+1/4
6 -y,-x,-z+1/2
7 +x+1/2,-y+1/2,-z+3/4
8 +y,+x,-z

loop_
_atom_site_type_symbol
_atom_site_label
_atom_site_fract_x
_atom_site_fract_y
_atom_site_fract_z
_atom_site_occupancy
_atom_site_thermal_displace_type
_atom_site_U_iso_or_equiv
_atom_site_symmetry_multiplicity
Tm Tm 0.8782 0.35 0.6351 1.0 Uiso 0.025 8
Ge Ge 0.4018 0.345 0.6291 1.0 Uiso 0.025 8
O O1 0.0635 0.3368 0.0712 1.0 Uiso 0.025 8
O O2 0.357 0.1889 0.2956 1.0 Uiso 0.025 8
O O3 0.4246 0.4717 0.1249 1.0 Uiso 0.025 8
O O4 0.696 0.696 0.0 1.0 Uiso 0.025 4

loop_
_atom_type_symbol
_atom_type_scat_dispersion_real
_atom_type_scat_dispersion_imag
_atom_type_scat_Cromer_Mann_a1
_atom_type_scat_Cromer_Mann_a2
_atom_type_scat_Cromer_Mann_a3
_atom_type_scat_Cromer_Mann_a4
_atom_type_scat_Cromer_Mann_b1
_atom_type_scat_Cromer_Mann_b2
_atom_type_scat_Cromer_Mann_b3
_atom_type_scat_Cromer_Mann_b4
_atom_type_scat_Cromer_Mann_c
_atom_type_scat_source
Mn 0.000 0.000 11.2819 5.34090 7.35730 0.34320 3.01930 17.8674 2.24410 83.7543 1.08960 International_Tables_Vol_C
Tm 0.000 0.000 28.1819 2.02859 15.8851 0.23885 15.1542 10.9975 2.98706 102.961 6.75621 International_Tables_Vol_C
Ge 0.000 0.000 16.0816 2.85090 6.37470 0.25160 3.70680 11.4468 3.68300 54.7625 2.13130 International_Tables_Vol_C
O 0.000 0.000 3.04850 13.2771 2.28680 5.70110 1.54630 0.32390 0.86700 32.9089 0.25080 International_Tables_Vol_C

loop_
_geom_angle_atom_site_label_1
_geom_angle_atom_site_label_2
_geom_angle_atom_site_label_3
_geom_angle
_geom_angle_site_symmetry_1
_geom_angle_site_symmetry_2
_geom_angle_site_symmetry_3
_geom_angle_publ_flag
O1 Tm O1 97.0250(16) 3_665 . 4_555 n
O1 Tm O1 132.67560(10) 3_665 . 7_555 n
O1 Tm O2 77.3003(14) 3_665 . 7_555 n
O1 Tm O2 87.1317(8) 3_665 . 8_656 n
O1 Tm O3 70.2381 3_665 . 3_665 n
O1 Tm O3 150.3649(9) 3_665 . 7_555 n
O1 Tm O1 79.6192(7) 4_555 . 7_555 n
O1 Tm O2 167.1032(6) 4_555 . 7_555 n
O1 Tm O2 75.0948(14) 4_555 . 8_656 n
O1 Tm O3 79.8972(8) 4_555 . 3_665 n
O1 Tm O3 108.2829(6) 4_555 . 7_555 n
O1 Tm O2 95.6099(10) 7_555 . 7_555 n
O1 Tm O2 135.1932(13) 7_555 . 8_656 n
O1 Tm O3 62.66280(20) 7_555 . 3_665 n
O1 Tm O3 68.81780(10) 7_555 . 7_555 n
O2 Tm O2 115.7128(9) 7_555 . 8_656 n
O2 Tm O3 87.26250(20) 7_555 . 3_665 n
O2 Tm O3 80.66370(20) 7_555 . 7_555 n
O2 Tm O3 143.7594(4) 8_656 . 3_665 n
O2 Tm O3 84.80840(20) 8_656 . 7_555 n
O3 Tm O3 128.3485 3_665 . 7_555 n
O1 Ge O2 111.6473(17) 7_555 . 8_556 n
O1 Ge O3 95.2009 7_555 . 3_665 n
O1 Ge O4 116.2432(7) 7_555 . 3_665 n
O2 Ge O3 124.0228(5) 8_556 . 3_665 n
O2 Ge O4 100.3872(24) 8_556 . 3_665 n
O3 Ge O4 110.4387(11) 3_665 . 3_665 n
Tm O1 Tm 100.2686(15) 2_544 . 3_664 n
Tm O1 Tm 93.2041(11) 2_544 . 7_455 n
Tm O1 Ge 124.79220(30) 2_544 . 7_455 n
Tm O1 Tm 104.1039(6) 3_664 . 7_455 n
Tm O1 Ge 129.4251(15) 3_664 . 7_455 n
Tm O1 Ge 95.7624(5) 7_455 . 7_455 n
Tm O2 Tm 105.3456(14) 7_455 . 8_546 n
Tm O2 Ge 129.5570(10) 7_455 . 8_556 n
Tm O2 Ge 125.0932(24) 8_546 . 8_556 n
Tm O3 Tm 112.3967 3_664 . 7_455 n
Tm O3 Ge 102.8342 3_664 . 3_664 n
Tm O3 Ge 144.7682 7_455 . 3_664 n
Ge O4 Ge 135.1734(21) 3_664 . 6_665 n

loop_
_geom_bond_atom_site_label_1
_geom_bond_atom_site_label_2
_geom_bond_distance
_geom_bond_site_symmetry_1
_geom_bond_site_symmetry_2
_geom_bond_publ_flag
Tm Tm 3.58545(12) . 2_645 n
Tm Tm 3.58545(12) . 4_564 n
Tm Tm 3.80893(10) . 5_646 n
Tm Tm 3.80893(10) . 5_656 n
Tm Tm 3.56939(11) . 6_666 n
Tm Ge 3.22346(9) . 1_555 n
Tm O1 2.29355(6) . 3_665 n
Tm O1 2.37723(10) . 4_555 n
Tm O1 2.53303(7) . 7_555 n
Tm O2 2.24078(10) . 7_555 n
Tm O2 2.26812(6) . 8_656 n
Tm O3 2.38019(6) . 3_665 n
Tm O3 2.20198(6) . 7_555 n
Ge Tm 3.22346(9) . 1_555 n
Ge O1 1.75544(4) . 7_555 n
Ge O2 1.71370(4) . 8_556 n
Ge O3 1.70845(5) . 3_665 n
Ge O4 1.74116(7) . 3_665 n
O1 Tm 2.37723(10) . 2_544 n
O1 Tm 2.29355(6) . 3_664 n
O1 Tm 2.53303(7) . 7_455 n
O1 Ge 1.75544(4) . 7_455 n
O2 Tm 2.24078(10) . 7_455 n
O2 Tm 2.26812(6) . 8_546 n
O2 Ge 1.71370(4) . 8_556 n
O3 Tm 2.38019(6) . 3_664 n
O3 Tm 2.20198(6) . 7_455 n
O3 Ge 1.70845(5) . 3_664 n
O4 Ge 1.74116(7) . 3_664 n
O4 Ge 1.74116(7) . 6_665 n
